data_4079767
loop_
_publ_author_name
'Spokoyny, Alexander M.'
'Lewis, Calvin D.'
'Teverovskiy, Georgiy'
'Buchwald, Stephen L.'

_publ_section_title
;
 Extremely Electron-Rich, Boron-Functionalized, Icosahedral
 Carborane-Based Phosphinoboranes.
;
_journal_issue 24
_journal_name_full Organometallics
_journal_page_first 8478
_journal_page_last 8481
_journal_paper_doi 10.1021/om301116x
_journal_volume 31
_journal_year 2012
_chemical_formula_sum 'C14 H21 B10 P'
_chemical_formula_weight 328.38
_chemical_name_systematic
; 
 ? 
;
_space_group_IT_number 2
_symmetry_cell_setting triclinic
_symmetry_space_group_name_Hall '-P 1'
_symmetry_space_group_name_H-M 'P -1'
_atom_sites_solution_hydrogens geom
_atom_sites_solution_primary direct
_atom_sites_solution_secondary difmap
_audit_creation_method SHELXL-97
_cell_angle_alpha 82.2720(10)
_cell_angle_beta 75.2460(10)
_cell_angle_gamma 70.5050(10)
_cell_formula_units_Z 2
_cell_length_a 8.4998(4)
_cell_length_b 10.3725(4)
_cell_length_c 11.3050(5)
_cell_measurement_reflns_used 9788
_cell_measurement_temperature 100(2)
_cell_measurement_theta_max 31.05
_cell_measurement_theta_min 2.61
_cell_volume 907.24(7)
_computing_cell_refinement 'SAINT 7.46A (Bruker-AXS, 2011)'
_computing_data_collection 'APEX2 v2011.4.0 (Bruker-AXS, 2011)'
_computing_data_reduction 'SAINT 7.46A (Bruker-AXS, 2011)'
_computing_molecular_graphics 'Bruker SHELXTL'
_computing_publication_material 'Bruker SHELXTL'
_computing_structure_refinement 'SHELXL-97 (Sheldrick, 2008)'
_computing_structure_solution 'SHELXS-97 (Sheldrick, 2008)'
_diffrn_ambient_temperature 100(2)
_diffrn_detector_area_resol_mean 8.3
_diffrn_measured_fraction_theta_full 0.997
_diffrn_measured_fraction_theta_max 0.997
_diffrn_measurement_device_type 'Bruker Smart APEX2 CCD'
_diffrn_measurement_method '\f and \w scans'
_diffrn_radiation_monochromator 'Incoatech ImuS multilayer optics'
_diffrn_radiation_source 'ImuS micro-focus sealed tube'
_diffrn_radiation_type MoK\a
_diffrn_radiation_wavelength 0.71073
_diffrn_reflns_av_R_equivalents 0.0261
_diffrn_reflns_av_sigmaI/netI 0.0128
_diffrn_reflns_limit_h_max 12
_diffrn_reflns_limit_h_min -12
_diffrn_reflns_limit_k_max 15
_diffrn_reflns_limit_k_min -15
_diffrn_reflns_limit_l_max 16
_diffrn_reflns_limit_l_min -16
_diffrn_reflns_number 56371
_diffrn_reflns_theta_full 31.00
_diffrn_reflns_theta_max 31.00
_diffrn_reflns_theta_min 1.87
_exptl_absorpt_coefficient_mu 0.143
_exptl_absorpt_correction_T_max 0.9943
_exptl_absorpt_correction_T_min 0.9637
_exptl_absorpt_correction_type multi-scan
_exptl_absorpt_process_details 'SADABS (Sheldrick, 2009)'
_exptl_crystal_colour colourless
_exptl_crystal_density_diffrn 1.202
_exptl_crystal_density_method 'not measured'
_exptl_crystal_description plate
_exptl_crystal_F_000 340
_exptl_crystal_size_max 0.26
_exptl_crystal_size_mid 0.22
_exptl_crystal_size_min 0.04
_refine_diff_density_max 0.483
_refine_diff_density_min -0.265
_refine_diff_density_rms 0.050
_refine_ls_extinction_method none
_refine_ls_goodness_of_fit_ref 1.053
_refine_ls_hydrogen_treatment constr
_refine_ls_matrix_type full
_refine_ls_number_parameters 226
_refine_ls_number_reflns 5762
_refine_ls_number_restraints 0
_refine_ls_restrained_S_all 1.053
_refine_ls_R_factor_all 0.0354
_refine_ls_R_factor_gt 0.0323
_refine_ls_shift/su_max 0.000
_refine_ls_shift/su_mean 0.000
_refine_ls_structure_factor_coef Fsqd
_refine_ls_weighting_details 'calc w=1/[\s^2^(Fo^2^)+(0.0475P)^2^+0.3420P] where P=(Fo^2^+2Fc^2^)/3'
_refine_ls_weighting_scheme calc
_refine_ls_wR_factor_gt 0.0894
_refine_ls_wR_factor_ref 0.0922
_reflns_number_gt 5280
_reflns_number_total 5762
_reflns_threshold_expression >2sigma(I)
_cod_data_source_file om301116x_si_002.cif
_cod_data_source_block 3a
_cod_depositor_comments
;
The following automatic conversions were performed:

'_symmetry_cell_setting' value 'Triclinic' changed to 'triclinic'
according to /home/saulius/struct/CIF-dictionaries/cif_core.dic
dictionary named 'cif_core.dic' version 2.4.2 from 2011-04-26.

Automatic conversion script
Id: cif_fix_values 1891 2012-01-12 08:04:46Z andrius 

 Adding full bibliography for 4079767--4079771.cif.
;
_cod_original_sg_symbol_H-M P-1
_cod_database_code 4079767

loop_
_symmetry_equiv_pos_as_xyz
'x, y, z'
'-x, -y, -z'

loop_
_atom_site_label
_atom_site_type_symbol
_atom_site_fract_x
_atom_site_fract_y
_atom_site_fract_z
_atom_site_U_iso_or_equiv
_atom_site_adp_type
_atom_site_occupancy
_atom_site_symmetry_multiplicity
_atom_site_calc_flag
_atom_site_refinement_flags
C11 C 0.27070(11) 0.23865(8) -0.01790(7) 0.01238(14) Uani 1 1 d .
C12 C 0.43030(11) 0.16915(9) -0.08989(8) 0.01452(15) Uani 1 1 d .
H12 H 0.5167 0.1093 -0.0512 0.017 Uiso 1 1 calc R
C13 C 0.46440(11) 0.18635(9) -0.21736(8) 0.01688(16) Uani 1 1 d .
H13 H 0.5734 0.1387 -0.2648 0.020 Uiso 1 1 calc R
C14 C 0.33867(12) 0.27331(10) -0.27495(8) 0.01775(17) Uani 1 1 d .
H14 H 0.3616 0.2853 -0.3618 0.021 Uiso 1 1 calc R
C15 C 0.17882(12) 0.34290(9) -0.20490(8) 0.01699(16) Uani 1 1 d .
H15 H 0.0925 0.4019 -0.2441 0.020 Uiso 1 1 calc R
C16 C 0.14562(11) 0.32598(9) -0.07760(8) 0.01494(15) Uani 1 1 d .
H16 H 0.0367 0.3743 -0.0306 0.018 Uiso 1 1 calc R
C21 C 0.23095(10) 0.36210(9) 0.20717(8) 0.01304(15) Uani 1 1 d .
C22 C 0.19042(11) 0.37281(10) 0.33473(8) 0.01638(16) Uani 1 1 d .
H22 H 0.1579 0.3021 0.3874 0.020 Uiso 1 1 calc R
C23 C 0.19736(12) 0.48593(11) 0.38490(9) 0.02082(18) Uani 1 1 d .
H23 H 0.1677 0.4925 0.4713 0.025 Uiso 1 1 calc R
C24 C 0.24748(13) 0.58922(11) 0.30916(10) 0.0240(2) Uani 1 1 d .
H24 H 0.2518 0.6664 0.3435 0.029 Uiso 1 1 calc R
C25 C 0.29126(13) 0.57873(10) 0.18271(10) 0.02259(19) Uani 1 1 d .
H25 H 0.3270 0.6484 0.1306 0.027 Uiso 1 1 calc R
C26 C 0.28286(12) 0.46616(9) 0.13217(8) 0.01666(16) Uani 1 1 d .
H26 H 0.3128 0.4601 0.0457 0.020 Uiso 1 1 calc R
P1 P 0.24033(3) 0.20257(2) 0.148717(19) 0.01139(6) Uani 1 1 d .
B1 B 0.00918(12) 0.18993(9) 0.20544(8) 0.01185(16) Uani 1 1 d .
B2 B -0.09134(12) 0.13898(10) 0.10796(8) 0.01285(16) Uani 1 1 d .
H2 H -0.0346 0.1294 0.0074 0.015 Uiso 1 1 calc R
B3 B -0.19051(12) 0.29975(10) 0.17427(9) 0.01409(16) Uani 1 1 d .
H3 H -0.2017 0.3993 0.1192 0.017 Uiso 1 1 calc R
B4 B -0.15729(13) 0.27902(11) 0.32548(9) 0.01572(17) Uani 1 1 d .
H4 H -0.1463 0.3652 0.3695 0.019 Uiso 1 1 calc R
B5 B -0.03835(13) 0.10538(11) 0.35311(9) 0.01621(17) Uani 1 1 d .
H5 H 0.0538 0.0755 0.4148 0.019 Uiso 1 1 calc R
B6 B 0.00095(12) 0.01847(10) 0.21862(9) 0.01455(17) Uani 1 1 d .
H6 H 0.1185 -0.0707 0.1907 0.017 Uiso 1 1 calc R
B7 B -0.31462(12) 0.19593(10) 0.16619(9) 0.01572(17) Uani 1 1 d .
H7 H -0.4064 0.2255 0.1042 0.019 Uiso 1 1 calc R
B8 B -0.26392(14) 0.16297(12) 0.41180(9) 0.01942(19) Uani 1 1 d .
H8 H -0.3223 0.1730 0.5121 0.023 Uiso 1 1 calc R
B9 B -0.16628(14) 0.00171(11) 0.34567(9) 0.01859(19) Uani 1 1 d .
H9 H -0.1587 -0.0974 0.4009 0.022 Uiso 1 1 calc R
B10 B -0.36174(13) 0.11172(12) 0.31351(9) 0.01850(19) Uani 1 1 d .
H10 H -0.4843 0.0865 0.3484 0.022 Uiso 1 1 calc R
C1 C -0.19701(11) 0.03374(9) 0.19954(8) 0.01501(15) Uani 1 1 d .
H1 H -0.2097 -0.0420 0.1603 0.018 Uiso 1 1 calc R
C2 C -0.34268(11) 0.27104(10) 0.29720(8) 0.01714(16) Uani 1 1 d .
H2A H -0.4500 0.3489 0.3215 0.021 Uiso 1 1 calc R

loop_
_atom_site_aniso_label
_atom_site_aniso_U_11
_atom_site_aniso_U_22
_atom_site_aniso_U_33
_atom_site_aniso_U_23
_atom_site_aniso_U_13
_atom_site_aniso_U_12
C11 0.0128(3) 0.0129(3) 0.0124(3) -0.0018(3) -0.0017(3) -0.0056(3)
C12 0.0123(3) 0.0160(4) 0.0151(4) -0.0026(3) -0.0015(3) -0.0048(3)
C13 0.0148(4) 0.0199(4) 0.0147(4) -0.0032(3) 0.0010(3) -0.0062(3)
C14 0.0201(4) 0.0205(4) 0.0131(4) -0.0005(3) -0.0013(3) -0.0089(3)
C15 0.0181(4) 0.0174(4) 0.0150(4) 0.0013(3) -0.0042(3) -0.0055(3)
C16 0.0141(4) 0.0145(4) 0.0146(4) -0.0012(3) -0.0015(3) -0.0037(3)
C21 0.0105(3) 0.0148(3) 0.0148(3) -0.0030(3) -0.0030(3) -0.0042(3)
C22 0.0143(4) 0.0212(4) 0.0156(4) -0.0043(3) -0.0024(3) -0.0076(3)
C23 0.0181(4) 0.0275(5) 0.0198(4) -0.0104(3) -0.0022(3) -0.0089(3)
C24 0.0236(5) 0.0221(4) 0.0302(5) -0.0115(4) -0.0044(4) -0.0096(4)
C25 0.0255(5) 0.0177(4) 0.0277(5) -0.0031(3) -0.0052(4) -0.0108(4)
C26 0.0169(4) 0.0159(4) 0.0183(4) -0.0016(3) -0.0038(3) -0.0065(3)
P1 0.01045(10) 0.01254(10) 0.01167(10) -0.00163(7) -0.00224(7) -0.00404(7)
B1 0.0118(4) 0.0135(4) 0.0114(4) -0.0013(3) -0.0026(3) -0.0052(3)
B2 0.0130(4) 0.0143(4) 0.0125(4) -0.0017(3) -0.0030(3) -0.0054(3)
B3 0.0125(4) 0.0147(4) 0.0149(4) -0.0025(3) -0.0022(3) -0.0041(3)
B4 0.0153(4) 0.0204(4) 0.0131(4) -0.0048(3) -0.0006(3) -0.0082(3)
B5 0.0185(4) 0.0213(4) 0.0125(4) 0.0014(3) -0.0046(3) -0.0111(4)
B6 0.0153(4) 0.0145(4) 0.0158(4) 0.0006(3) -0.0052(3) -0.0066(3)
B7 0.0134(4) 0.0196(4) 0.0159(4) -0.0021(3) -0.0035(3) -0.0067(3)
B8 0.0198(5) 0.0293(5) 0.0127(4) -0.0026(4) -0.0005(3) -0.0141(4)
B9 0.0223(5) 0.0231(5) 0.0150(4) 0.0032(3) -0.0057(4) -0.0136(4)
B10 0.0169(4) 0.0259(5) 0.0157(4) -0.0023(4) -0.0010(3) -0.0120(4)
C1 0.0163(4) 0.0172(4) 0.0145(4) -0.0010(3) -0.0037(3) -0.0088(3)
C2 0.0129(4) 0.0222(4) 0.0168(4) -0.0056(3) 0.0000(3) -0.0067(3)

loop_
_atom_type_symbol
_atom_type_description
_atom_type_scat_dispersion_real
_atom_type_scat_dispersion_imag
_atom_type_scat_source
C C 0.0033 0.0016 'International Tables Vol C Tables 4.2.6.8 and 6.1.1.4'
H H 0.0000 0.0000 'International Tables Vol C Tables 4.2.6.8 and 6.1.1.4'
B B 0.0013 0.0007 'International Tables Vol C Tables 4.2.6.8 and 6.1.1.4'
P P 0.1023 0.0942 'International Tables Vol C Tables 4.2.6.8 and 6.1.1.4'

loop_
_geom_angle_atom_site_label_1
_geom_angle_atom_site_label_2
_geom_angle_atom_site_label_3
_geom_angle
C16 C11 C12 118.14(8)
C16 C11 P1 125.13(6)
C12 C11 P1 116.70(6)
C13 C12 C11 121.13(8)
C13 C12 H12 119.4
C11 C12 H12 119.4
C14 C13 C12 119.91(8)
C14 C13 H13 120.0
C12 C13 H13 120.0
C13 C14 C15 119.80(8)
C13 C14 H14 120.1
C15 C14 H14 120.1
C16 C15 C14 120.10(8)
C16 C15 H15 120.0
C14 C15 H15 120.0
C15 C16 C11 120.92(8)
C15 C16 H16 119.5
C11 C16 H16 119.5
C26 C21 C22 118.19(8)
C26 C21 P1 123.18(6)
C22 C21 P1 118.13(7)
C23 C22 C21 120.79(9)
C23 C22 H22 119.6
C21 C22 H22 119.6
C24 C23 C22 120.35(9)
C24 C23 H23 119.8
C22 C23 H23 119.8
C23 C24 C25 119.51(9)
C23 C24 H24 120.2
C25 C24 H24 120.2
C24 C25 C26 120.25(9)
C24 C25 H25 119.9
C26 C25 H25 119.9
C25 C26 C21 120.88(8)
C25 C26 H26 119.6
C21 C26 H26 119.6
C21 P1 C11 104.04(4)
C21 P1 B1 105.10(4)
C11 P1 B1 105.72(4)
B2 B1 B4 106.86(6)
B2 B1 B6 59.88(5)
B4 B1 B6 106.53(6)
B2 B1 B3 59.42(5)
B4 B1 B3 59.57(5)
B6 B1 B3 106.88(6)
B2 B1 B5 107.29(6)
B4 B1 B5 59.55(6)
B6 B1 B5 59.35(5)
B3 B1 B5 107.13(6)
B2 B1 P1 121.52(6)
B4 B1 P1 127.80(6)
B6 B1 P1 113.58(6)
B3 B1 P1 131.02(6)
B5 B1 P1 116.61(6)
C1 B2 B7 58.28(5)
C1 B2 B3 104.33(6)
B7 B2 B3 59.97(5)
C1 B2 B1 104.96(6)
B7 B2 B1 108.71(6)
B3 B2 B1 60.66(5)
C1 B2 B6 58.26(5)
B7 B2 B6 107.47(7)
B3 B2 B6 108.21(6)
B1 B2 B6 60.34(5)
C1 B2 H2 125.2
B7 B2 H2 121.6
B3 B2 H2 122.2
B1 B2 H2 121.6
B6 B2 H2 121.7
C2 B3 B7 58.27(5)
C2 B3 B2 104.08(7)
B7 B3 B2 59.81(5)
C2 B3 B4 58.92(5)
B7 B3 B4 107.81(7)
B2 B3 B4 107.62(7)
C2 B3 B1 104.87(7)
B7 B3 B1 107.99(7)
B2 B3 B1 59.92(5)
B4 B3 B1 60.03(5)
C2 B3 H3 124.9
B7 B3 H3 121.7
B2 B3 H3 122.8
B4 B3 H3 121.5
B1 B3 H3 122.2
C2 B4 B3 58.60(5)
C2 B4 B5 104.40(7)
B3 B4 B5 108.55(7)
C2 B4 B1 104.92(6)
B3 B4 B1 60.41(5)
B5 B4 B1 60.50(5)
C2 B4 B8 58.56(6)
B3 B4 B8 108.26(7)
B5 B4 B8 59.96(6)
B1 B4 B8 108.68(7)
C2 B4 H4 125.1
B3 B4 H4 121.2
B5 B4 H4 122.3
B1 B4 H4 121.8
B8 B4 H4 121.3
B6 B5 B4 107.49(7)
B6 B5 B8 107.48(7)
B4 B5 B8 60.23(6)
B6 B5 B9 60.00(6)
B4 B5 B9 107.76(7)
B8 B5 B9 59.55(6)
B6 B5 B1 60.15(5)
B4 B5 B1 59.96(5)
B8 B5 B1 108.47(7)
B9 B5 B1 108.54(7)
B6 B5 H5 122.1
B4 B5 H5 121.9
B8 B5 H5 121.8
B9 B5 H5 121.7
B1 B5 H5 121.2
C1 B6 B5 104.85(7)
C1 B6 B2 59.01(5)
B5 B6 B2 108.13(7)
C1 B6 B9 58.71(5)
B5 B6 B9 60.41(6)
B2 B6 B9 108.58(7)
C1 B6 B1 105.11(7)
B5 B6 B1 60.50(5)
B2 B6 B1 59.78(5)
B9 B6 B1 109.14(7)
C1 B6 H6 124.7
B5 B6 H6 122.2
B2 B6 H6 121.4
B9 B6 H6 120.9
B1 B6 H6 121.9
C2 B7 C1 100.82(7)
C2 B7 B2 105.13(7)
C1 B7 B2 59.53(5)
C2 B7 B3 59.24(5)
C1 B7 B3 105.46(7)
B2 B7 B3 60.22(5)
C2 B7 B10 58.20(6)
C1 B7 B10 58.25(6)
B2 B7 B10 108.46(7)
B3 B7 B10 108.36(7)
C2 B7 H7 125.6
C1 B7 H7 125.4
B2 B7 H7 121.5
B3 B7 H7 121.5
B10 B7 H7 121.4
C2 B8 B10 58.22(6)
C2 B8 B9 104.22(7)
B10 B8 B9 59.88(6)
C2 B8 B5 104.40(7)
B10 B8 B5 108.11(7)
B9 B8 B5 60.46(6)
C2 B8 B4 58.71(6)
B10 B8 B4 107.77(7)
B9 B8 B4 108.14(7)
B5 B8 B4 59.81(6)
C2 B8 H8 125.2
B10 B8 H8 121.7
B9 B8 H8 122.3
B5 B8 H8 122.3
B4 B8 H8 121.5
C1 B9 B10 58.40(6)
C1 B9 B8 104.13(7)
B10 B9 B8 60.01(6)
C1 B9 B6 58.37(5)
B10 B9 B6 107.54(7)
B8 B9 B6 107.50(7)
C1 B9 B5 103.95(7)
B10 B9 B5 107.84(7)
B8 B9 B5 59.99(6)
B6 B9 B5 59.59(5)
C1 B9 H9 125.3
B10 B9 H9 121.6
B8 B9 H9 122.5
B6 B9 H9 121.9
B5 B9 H9 122.6
C2 B10 C1 100.59(7)
C2 B10 B9 105.14(7)
C1 B10 B9 59.08(6)
C2 B10 B8 59.20(6)
C1 B10 B8 104.71(7)
B9 B10 B8 60.11(6)
C2 B10 B7 58.05(6)
C1 B10 B7 58.09(5)
B9 B10 B7 107.94(7)
B8 B10 B7 107.79(7)
C2 B10 H10 125.5
C1 B10 H10 125.8
B9 B10 H10 121.7
B8 B10 H10 121.9
B7 B10 H10 121.7
B7 C1 B10 63.66(6)
B7 C1 B6 114.40(7)
B10 C1 B6 114.68(7)
B7 C1 B9 115.36(7)
B10 C1 B9 62.52(6)
B6 C1 B9 62.92(6)
B7 C1 B2 62.19(5)
B10 C1 B2 115.10(7)
B6 C1 B2 62.73(5)
B9 C1 B2 115.11(7)
B7 C1 H1 117.5
B10 C1 H1 117.4
B6 C1 H1 117.9
B9 C1 H1 117.4
B2 C1 H1 117.7
B7 C2 B10 63.75(6)
B7 C2 B3 62.50(6)
B10 C2 B3 115.62(7)
B7 C2 B8 115.23(7)
B10 C2 B8 62.59(6)
B3 C2 B8 114.94(7)
B7 C2 B4 114.20(7)
B10 C2 B4 114.70(7)
B3 C2 B4 62.47(5)
B8 C2 B4 62.74(6)
B7 C2 H2A 117.5
B10 C2 H2A 117.1
B3 C2 H2A 117.5
B8 C2 H2A 117.6
B4 C2 H2A 118.2

loop_
_geom_bond_atom_site_label_1
_geom_bond_atom_site_label_2
_geom_bond_distance
C11 C16 1.4017(12)
C11 C12 1.4018(11)
C11 P1 1.8390(8)
C12 C13 1.3947(12)
C12 H12 0.9500
C13 C14 1.3902(13)
C13 H13 0.9500
C14 C15 1.3947(13)
C14 H14 0.9500
C15 C16 1.3928(12)
C15 H15 0.9500
C16 H16 0.9500
C21 C26 1.3999(12)
C21 C22 1.4054(12)
C21 P1 1.8331(8)
C22 C23 1.3943(12)
C22 H22 0.9500
C23 C24 1.3909(15)
C23 H23 0.9500
C24 C25 1.3920(15)
C24 H24 0.9500
C25 C26 1.3967(13)
C25 H25 0.9500
C26 H26 0.9500
P1 B1 1.9483(9)
B1 B2 1.7781(13)
B1 B4 1.7845(13)
B1 B6 1.7880(13)
B1 B3 1.7913(13)
B1 B5 1.7940(13)
B2 C1 1.7166(13)
B2 B7 1.7618(14)
B2 B3 1.7691(13)
B2 B6 1.7798(13)
B2 H2 1.1200
B3 C2 1.7097(13)
B3 B7 1.7648(14)
B3 B4 1.7761(14)
B3 H3 1.1200
B4 C2 1.7155(13)
B4 B5 1.7770(15)
B4 B8 1.7845(15)
B4 H4 1.1200
B5 B6 1.7734(14)
B5 B8 1.7797(15)
B5 B9 1.7881(14)
B5 H5 1.1200
B6 C1 1.7030(13)
B6 B9 1.7808(14)
B6 H6 1.1200
B7 C2 1.6922(13)
B7 C1 1.6943(14)
B7 B10 1.7888(15)
B7 H7 1.1200
B8 C2 1.7127(15)
B8 B10 1.7701(15)
B8 B9 1.7718(16)
B8 H8 1.1200
B9 C1 1.7093(13)
B9 B10 1.7678(16)
B9 H9 1.1200
B10 C2 1.6950(14)
B10 C1 1.6972(14)
B10 H10 1.1200
C1 H1 1.0001
C2 H2A 1.0001
